data_7711868
loop_
_publ_author_name
'Wang, Dan'
'Shao, Tian-Fen'
'Ding, Wei-Hua'
'Li, Shao-Jie'
'Yao, Qi'
'Cao, Wei'
'Wang, Zheng'
'Ma, Yangmin'

_publ_section_title
;
 AIE -active TPA modified Schiff base for successive sensing of
 Cu<sup>2+</sup> and His <i>via</i> an on-off-on method and its
 application in bioimaging.
;
_journal_issue 2
_journal_name_full 'Dalton transactions (Cambridge, England : 2003)'
_journal_page_first 434
_journal_page_last 443
_journal_paper_doi 10.1039/d2dt03457c
_journal_volume 52
_journal_year 2023
_chemical_formula_moiety 'C30 H23 N3 O'
_chemical_formula_sum 'C30 H23 N3 O'
_chemical_formula_weight 441.51
_chemical_name_systematic HL
_space_group_crystal_system monoclinic
_space_group_IT_number 14
_space_group_name_Hall '-P 2yn'
_space_group_name_H-M_alt 'P 1 21/n 1'
_atom_sites_solution_hydrogens geom
_atom_sites_solution_primary dual
_audit_creation_date 2022-08-25
_audit_creation_method
;
Olex2 1.5
(compiled 2022.04.07 svn.rca3783a0 for OlexSys, GUI svn.r6498)
;
_audit_update_record
;
2022-10-09 deposited with the CCDC.	2022-12-05 downloaded from the CCDC.
;
_cell_angle_alpha 90
_cell_angle_beta 113.984(2)
_cell_angle_gamma 90
_cell_formula_units_Z 4
_cell_length_a 15.6216(9)
_cell_length_b 9.9838(5)
_cell_length_c 16.1858(9)
_cell_measurement_reflns_used 7828
_cell_measurement_temperature 281.0
_cell_measurement_theta_max 28.361
_cell_measurement_theta_min 2.461
_cell_volume 2306.4(2)
_computing_cell_refinement 'SAINT v8.37A (Bruker, 2015)'
_computing_data_reduction 'SAINT v8.37A (Bruker, 2015)'
_computing_molecular_graphics 'Olex2 1.5 (Dolomanov et al., 2009)'
_computing_publication_material 'Olex2 1.5 (Dolomanov et al., 2009)'
_computing_structure_refinement 'SHELXL 2018/3 (Sheldrick, 2015)'
_computing_structure_solution 'SHELXT 2014/5 (Sheldrick, 2014)'
_diffrn_ambient_temperature 281.0
_diffrn_measured_fraction_theta_full 0.984
_diffrn_measured_fraction_theta_max 0.972
_diffrn_measurement_device_type 'CCD area detector'
_diffrn_measurement_method 'phi and omega scans'
_diffrn_radiation_monochromator graphite
_diffrn_radiation_type MoK\a
_diffrn_radiation_wavelength 0.71073
_diffrn_reflns_av_R_equivalents 0.0453
_diffrn_reflns_av_unetI/netI 0.0404
_diffrn_reflns_Laue_measured_fraction_full 0.984
_diffrn_reflns_Laue_measured_fraction_max 0.972
_diffrn_reflns_limit_h_max 20
_diffrn_reflns_limit_h_min -18
_diffrn_reflns_limit_k_max 13
_diffrn_reflns_limit_k_min -13
_diffrn_reflns_limit_l_max 21
_diffrn_reflns_limit_l_min -21
_diffrn_reflns_number 22181
_diffrn_reflns_point_group_measured_fraction_full 0.984
_diffrn_reflns_point_group_measured_fraction_max 0.972
_diffrn_reflns_theta_full 25.242
_diffrn_reflns_theta_max 28.333
_diffrn_reflns_theta_min 2.755
_diffrn_source_current 30.0
_diffrn_source_power 1.5
_diffrn_source_voltage 50.0
_exptl_absorpt_coefficient_mu 0.078
_exptl_absorpt_correction_T_max 0.7457
_exptl_absorpt_correction_T_min 0.6496
_exptl_absorpt_correction_type multi-scan
_exptl_absorpt_process_details
;
SADABS-2016/2 (Bruker,2016/2) was used for absorption correction.
wR2(int) was 0.0733 before and 0.0577 after correction.
The Ratio of minimum to maximum transmission is 0.8711.
The \l/2 correction factor is Not present.
;
_exptl_crystal_colour 'clear yellowish'
_exptl_crystal_colour_lustre clear
_exptl_crystal_colour_modifier yellowish
_exptl_crystal_density_diffrn 1.271
_exptl_crystal_description plate
_exptl_crystal_F_000 928
_exptl_crystal_size_max 0.5
_exptl_crystal_size_mid 0.3
_exptl_crystal_size_min 0.1
_refine_diff_density_max 0.209
_refine_diff_density_min -0.143
_refine_diff_density_rms 0.033
_refine_ls_extinction_method none
_refine_ls_goodness_of_fit_ref 1.045
_refine_ls_hydrogen_treatment constr
_refine_ls_matrix_type full
_refine_ls_number_parameters 308
_refine_ls_number_reflns 5607
_refine_ls_number_restraints 0
_refine_ls_restrained_S_all 1.045
_refine_ls_R_factor_all 0.0899
_refine_ls_R_factor_gt 0.0613
_refine_ls_shift/su_max 0.000
_refine_ls_shift/su_mean 0.000
_refine_ls_structure_factor_coef Fsqd
_refine_ls_weighting_details 'w=1/[\s^2^(Fo^2^)+(0.0760P)^2^+0.6377P] where P=(Fo^2^+2Fc^2^)/3'
_refine_ls_weighting_scheme calc
_refine_ls_wR_factor_gt 0.1613
_refine_ls_wR_factor_ref 0.1809
_reflns_Friedel_coverage 0.000
_reflns_number_gt 3839
_reflns_number_total 5607
_reflns_threshold_expression 'I > 2\s(I)'
_cod_data_source_file d2dt03457c2.cif
_cod_data_source_block mo_210715b_0m
_cod_depositor_comments 'Adding full bibliography for 7711868--7711869.cif.'
_cod_database_code 7711868
_shelx_shelxl_version_number 2018/3
_shelx_space_group_comment
;
The symmetry employed for this shelxl refinement is uniquely defined
by the following loop, which should always be used as a source of
symmetry information in preference to the above space-group names.
They are only intended as comments.
;
_shelx_estimated_absorpt_t_max 0.992
_shelx_estimated_absorpt_t_min 0.962
_olex2_refinement_description
;
1. Fixed Uiso
 At 1.2 times of:
  All C(H) groups
 At 1.5 times of:
  All O(H) groups
2.a Aromatic/amide H refined with riding coordinates:
 C1(H1A), C25(H25), C19(H19), C18(H18), C11(H11), C14(H14), C17(H17), C23(H23),
  C15(H15), C2(H2), C3(H3), C5(H5), C4(H4), C10(H10), C7(H7), C22(H22),
 C30(H30), C27(H27), C9(H9), C29(H29), C28(H28), C8(H8)
2.b Idealised tetrahedral OH refined as rotating group:
 O1(H1)
;
_olex2_submission_special_instructions 'No special instructions were received'

loop_
_space_group_symop_operation_xyz
'x, y, z'
'-x+1/2, y+1/2, -z+1/2'
'-x, -y, -z'
'x-1/2, -y-1/2, z-1/2'

loop_
_atom_site_label
_atom_site_type_symbol
_atom_site_fract_x
_atom_site_fract_y
_atom_site_fract_z
_atom_site_U_iso_or_equiv
_atom_site_adp_type
_atom_site_occupancy
_atom_site_site_symmetry_order
_atom_site_calc_flag
_atom_site_refinement_flags_posn
_atom_site_refinement_flags_adp
_atom_site_refinement_flags_occupancy
_atom_site_disorder_assembly
_atom_site_disorder_group
O1 O 0.40570(14) 0.25053(14) 0.43661(10) 0.0773(5) Uani 1 1 d . . . . .
H1 H 0.399990 0.258444 0.484545 0.116 Uiso 1 1 calc R U . . .
N1 N 0.37373(11) 0.37426(16) 0.56409(9) 0.0508(4) Uani 1 1 d . . . . .
N2 N 0.36203(11) 0.33324(19) 0.90653(10) 0.0612(5) Uani 1 1 d . . . . .
C20 C 0.37951(12) 0.48741(18) 0.43636(11) 0.0471(4) Uani 1 1 d . . . . .
C24 C 0.38163(12) 0.62133(18) 0.31147(10) 0.0449(4) Uani 1 1 d . . . . .
C13 C 0.36048(12) 0.3460(2) 0.81773(11) 0.0507(4) Uani 1 1 d . . . . .
N3 N 0.36279(14) 1.0084(2) 0.18756(14) 0.0740(5) Uani 1 1 d . . . . .
C6 C 0.28297(13) 0.36728(18) 0.92193(11) 0.0483(4) Uani 1 1 d . . . . .
C1 C 0.19424(14) 0.35422(19) 0.85444(12) 0.0557(5) Uani 1 1 d . . . . .
H1A H 0.186783 0.321509 0.798124 0.067 Uiso 1 1 calc R U . . .
C25 C 0.37208(13) 0.60918(18) 0.39284(11) 0.0480(4) Uani 1 1 d . . . . .
H25 H 0.360235 0.685809 0.419145 0.058 Uiso 1 1 calc R U . . .
C26 C 0.37432(11) 0.75334(19) 0.26779(11) 0.0461(4) Uani 1 1 d . . . . .
C12 C 0.44407(13) 0.2793(2) 0.97506(11) 0.0564(5) Uani 1 1 d . . . . .
C19 C 0.36938(13) 0.4835(2) 0.52185(11) 0.0514(4) Uani 1 1 d . . . . .
H19 H 0.359447 0.563220 0.546395 0.062 Uiso 1 1 calc R U . . .
C21 C 0.39745(15) 0.37123(19) 0.39747(12) 0.0547(5) Uani 1 1 d . . . . .
C16 C 0.36657(12) 0.37102(18) 0.64862(10) 0.0464(4) Uani 1 1 d . . . . .
C18 C 0.37654(15) 0.2361(2) 0.77495(12) 0.0608(5) Uani 1 1 d . . . . .
H18 H 0.385466 0.152545 0.802574 0.073 Uiso 1 1 calc R U . . .
C11 C 0.53040(15) 0.3197(2) 0.98080(13) 0.0644(5) Uani 1 1 d . . . . .
H11 H 0.534227 0.385559 0.941814 0.077 Uiso 1 1 calc R U . . .
C14 C 0.34515(16) 0.4681(2) 0.77502(12) 0.0626(5) Uani 1 1 d . . . . .
H14 H 0.332797 0.542685 0.802821 0.075 Uiso 1 1 calc R U . . .
C17 C 0.37952(14) 0.2489(2) 0.69093(12) 0.0558(5) Uani 1 1 d . . . . .
H17 H 0.390471 0.173638 0.662788 0.067 Uiso 1 1 calc R U . . .
C23 C 0.39957(15) 0.5044(2) 0.27459(12) 0.0571(5) Uani 1 1 d . . . . .
H23 H 0.406879 0.509113 0.220436 0.068 Uiso 1 1 calc R U . . .
C15 C 0.34792(17) 0.4812(2) 0.69106(13) 0.0647(6) Uani 1 1 d . . . . .
H15 H 0.337206 0.564359 0.662806 0.078 Uiso 1 1 calc R U . . .
C2 C 0.11655(15) 0.3891(2) 0.86957(16) 0.0720(6) Uani 1 1 d . . . . .
H2 H 0.057158 0.380172 0.823287 0.086 Uiso 1 1 calc R U . . .
C3 C 0.12596(17) 0.4372(3) 0.95274(16) 0.0739(6) Uani 1 1 d . . . . .
H3 H 0.073359 0.460240 0.962891 0.089 Uiso 1 1 calc R U . . .
C5 C 0.29126(15) 0.4154(2) 1.00572(13) 0.0664(6) Uani 1 1 d . . . . .
H5 H 0.350265 0.423809 1.052687 0.080 Uiso 1 1 calc R U . . .
C4 C 0.21307(17) 0.4504(3) 1.01952(15) 0.0745(6) Uani 1 1 d . . . . .
H4 H 0.219922 0.483682 1.075526 0.089 Uiso 1 1 calc R U . . .
C10 C 0.61090(16) 0.2641(3) 1.04319(14) 0.0755(7) Uani 1 1 d . . . . .
H10 H 0.668748 0.290960 1.045257 0.091 Uiso 1 1 calc R U . . .
C7 C 0.43965(17) 0.1865(3) 1.03640(16) 0.0839(8) Uani 1 1 d . . . . .
H7 H 0.382011 0.159988 1.034982 0.101 Uiso 1 1 calc R U . . .
C22 C 0.40679(18) 0.3825(2) 0.31561(13) 0.0657(6) Uani 1 1 d . . . . .
H22 H 0.418076 0.306252 0.288583 0.079 Uiso 1 1 calc R U . . .
C30 C 0.35935(17) 0.7690(2) 0.17807(13) 0.0660(6) Uani 1 1 d . . . . .
H30 H 0.351992 0.694100 0.141651 0.079 Uiso 1 1 calc R U . . .
C27 C 0.38341(18) 0.8716(2) 0.31516(15) 0.0684(6) Uani 1 1 d . . . . .
H27 H 0.395428 0.868800 0.376325 0.082 Uiso 1 1 calc R U . . .
C9 C 0.60665(18) 0.1697(3) 1.10232(15) 0.0895(9) Uani 1 1 d . . . . .
H9 H 0.661159 0.130420 1.143812 0.107 Uiso 1 1 calc R U . . .
C29 C 0.35533(19) 0.8953(3) 0.14261(16) 0.0782(7) Uani 1 1 d . . . . .
H29 H 0.346697 0.901554 0.082400 0.094 Uiso 1 1 calc R U . . .
C28 C 0.37483(19) 0.9931(2) 0.27263(18) 0.0789(7) Uani 1 1 d . . . . .
H28 H 0.377701 1.069934 0.306121 0.095 Uiso 1 1 calc R U . . .
C8 C 0.5215(2) 0.1336(3) 1.09978(18) 0.1027(10) Uani 1 1 d . . . . .
H8 H 0.518496 0.072061 1.141659 0.123 Uiso 1 1 calc R U . . .

loop_
_atom_site_aniso_label
_atom_site_aniso_U_11
_atom_site_aniso_U_22
_atom_site_aniso_U_33
_atom_site_aniso_U_23
_atom_site_aniso_U_13
_atom_site_aniso_U_12
O1 0.1347(15) 0.0515(8) 0.0655(9) 0.0038(7) 0.0613(10) 0.0077(8)
N1 0.0624(9) 0.0567(9) 0.0375(7) -0.0014(6) 0.0247(7) -0.0021(7)
N2 0.0575(9) 0.0943(13) 0.0369(7) 0.0146(8) 0.0245(7) 0.0131(9)
C20 0.0546(10) 0.0546(10) 0.0371(8) -0.0030(7) 0.0237(7) -0.0015(8)
C24 0.0488(9) 0.0535(10) 0.0363(8) -0.0028(7) 0.0215(7) -0.0030(7)
C13 0.0508(9) 0.0690(12) 0.0356(8) 0.0067(8) 0.0211(7) 0.0046(8)
N3 0.0856(13) 0.0662(12) 0.0823(13) 0.0116(10) 0.0465(11) 0.0018(10)
C6 0.0556(10) 0.0546(10) 0.0415(8) 0.0047(7) 0.0267(8) -0.0050(8)
C1 0.0626(11) 0.0582(11) 0.0472(9) 0.0027(8) 0.0233(9) -0.0001(9)
C25 0.0582(10) 0.0514(10) 0.0406(8) -0.0056(7) 0.0266(8) 0.0006(8)
C26 0.0433(8) 0.0573(10) 0.0429(8) -0.0011(7) 0.0229(7) -0.0026(7)
C12 0.0570(11) 0.0785(13) 0.0353(8) 0.0050(8) 0.0202(8) 0.0024(9)
C19 0.0635(11) 0.0571(11) 0.0398(8) -0.0034(7) 0.0275(8) 0.0002(9)
C21 0.0742(12) 0.0519(11) 0.0446(9) -0.0011(8) 0.0310(9) 0.0019(9)
C16 0.0529(9) 0.0545(10) 0.0345(8) -0.0021(7) 0.0206(7) -0.0030(8)
C18 0.0794(13) 0.0600(12) 0.0482(10) 0.0160(8) 0.0312(10) 0.0171(10)
C11 0.0614(12) 0.0879(15) 0.0464(10) 0.0020(10) 0.0245(9) -0.0024(11)
C14 0.0973(15) 0.0553(11) 0.0478(10) -0.0027(8) 0.0424(10) 0.0003(11)
C17 0.0723(12) 0.0538(11) 0.0468(9) 0.0027(8) 0.0297(9) 0.0118(9)
C23 0.0787(13) 0.0620(12) 0.0403(9) -0.0052(8) 0.0343(9) -0.0021(10)
C15 0.1079(17) 0.0499(11) 0.0513(10) 0.0030(8) 0.0479(11) -0.0007(11)
C2 0.0557(12) 0.0904(16) 0.0695(13) 0.0135(12) 0.0252(10) 0.0008(11)
C3 0.0727(14) 0.0877(17) 0.0818(15) 0.0148(13) 0.0524(13) 0.0081(12)
C5 0.0645(12) 0.0959(16) 0.0476(10) -0.0102(10) 0.0318(9) -0.0195(11)
C4 0.0862(16) 0.0927(17) 0.0656(13) -0.0099(12) 0.0524(13) -0.0149(13)
C10 0.0570(12) 0.116(2) 0.0493(11) -0.0110(12) 0.0176(9) -0.0001(12)
C7 0.0676(14) 0.115(2) 0.0705(14) 0.0380(14) 0.0297(12) 0.0059(13)
C22 0.1060(17) 0.0537(11) 0.0547(11) -0.0074(9) 0.0505(12) 0.0029(11)
C30 0.0895(15) 0.0659(13) 0.0458(10) -0.0001(9) 0.0308(10) -0.0007(11)
C27 0.1000(16) 0.0606(13) 0.0650(12) -0.0083(10) 0.0545(12) -0.0113(11)
C9 0.0714(15) 0.141(3) 0.0466(11) 0.0132(14) 0.0147(11) 0.0284(16)
C29 0.1008(18) 0.0802(17) 0.0567(12) 0.0147(11) 0.0354(12) 0.0046(13)
C28 0.112(2) 0.0582(14) 0.0949(17) -0.0065(11) 0.0705(16) -0.0086(12)
C8 0.0920(19) 0.142(3) 0.0735(16) 0.0551(17) 0.0331(14) 0.0259(18)

loop_
_atom_type_symbol
_atom_type_description
_atom_type_scat_dispersion_real
_atom_type_scat_dispersion_imag
_atom_type_scat_source
C C 0.0033 0.0016 'International Tables Vol C Tables 4.2.6.8 and 6.1.1.4'
H H 0.0000 0.0000 'International Tables Vol C Tables 4.2.6.8 and 6.1.1.4'
N N 0.0061 0.0033 'International Tables Vol C Tables 4.2.6.8 and 6.1.1.4'
O O 0.0106 0.0060 'International Tables Vol C Tables 4.2.6.8 and 6.1.1.4'

loop_
_geom_angle_atom_site_label_1
_geom_angle_atom_site_label_2
_geom_angle_atom_site_label_3
_geom_angle
_geom_angle_site_symmetry_1
_geom_angle_site_symmetry_3
_geom_angle_publ_flag
C21 O1 H1 109.5 . . ?
C19 N1 C16 121.95(15) . . ?
C6 N2 C13 120.09(14) . . ?
C6 N2 C12 122.44(14) . . ?
C12 N2 C13 117.39(14) . . ?
C25 C20 C19 119.17(15) . . ?
C25 C20 C21 119.24(15) . . ?
C21 C20 C19 121.59(16) . . ?
C25 C24 C26 120.93(15) . . ?
C25 C24 C23 116.83(16) . . ?
C23 C24 C26 122.23(14) . . ?
C18 C13 N2 120.18(17) . . ?
C18 C13 C14 119.03(16) . . ?
C14 C13 N2 120.77(17) . . ?
C28 N3 C29 114.68(19) . . ?
C1 C6 N2 120.83(16) . . ?
C1 C6 C5 117.98(17) . . ?
C5 C6 N2 121.19(17) . . ?
C6 C1 H1A 119.7 . . ?
C2 C1 C6 120.68(19) . . ?
C2 C1 H1A 119.7 . . ?
C20 C25 C24 122.63(16) . . ?
C20 C25 H25 118.7 . . ?
C24 C25 H25 118.7 . . ?
C30 C26 C24 123.40(16) . . ?
C30 C26 C27 114.91(18) . . ?
C27 C26 C24 121.69(15) . . ?
C11 C12 N2 119.48(18) . . ?
C11 C12 C7 118.88(19) . . ?
C7 C12 N2 121.64(18) . . ?
N1 C19 C20 122.00(16) . . ?
N1 C19 H19 119.0 . . ?
C20 C19 H19 119.0 . . ?
O1 C21 C20 121.95(15) . . ?
O1 C21 C22 119.57(17) . . ?
C22 C21 C20 118.49(17) . . ?
C17 C16 N1 116.64(15) . . ?
C17 C16 C15 118.33(15) . . ?
C15 C16 N1 125.03(16) . . ?
C13 C18 H18 119.8 . . ?
C13 C18 C17 120.48(18) . . ?
C17 C18 H18 119.8 . . ?
C12 C11 H11 119.6 . . ?
C10 C11 C12 120.8(2) . . ?
C10 C11 H11 119.6 . . ?
C13 C14 H14 119.7 . . ?
C13 C14 C15 120.62(18) . . ?
C15 C14 H14 119.7 . . ?
C16 C17 C18 120.98(17) . . ?
C16 C17 H17 119.5 . . ?
C18 C17 H17 119.5 . . ?
C24 C23 H23 119.0 . . ?
C22 C23 C24 121.96(15) . . ?
C22 C23 H23 119.0 . . ?
C16 C15 H15 119.7 . . ?
C14 C15 C16 120.52(18) . . ?
C14 C15 H15 119.7 . . ?
C1 C2 H2 119.7 . . ?
C1 C2 C3 120.6(2) . . ?
C3 C2 H2 119.7 . . ?
C2 C3 H3 120.5 . . ?
C4 C3 C2 119.1(2) . . ?
C4 C3 H3 120.5 . . ?
C6 C5 H5 119.7 . . ?
C4 C5 C6 120.6(2) . . ?
C4 C5 H5 119.7 . . ?
C3 C4 C5 121.1(2) . . ?
C3 C4 H4 119.5 . . ?
C5 C4 H4 119.5 . . ?
C11 C10 H10 119.8 . . ?
C9 C10 C11 120.3(2) . . ?
C9 C10 H10 119.8 . . ?
C12 C7 H7 120.3 . . ?
C8 C7 C12 119.4(2) . . ?
C8 C7 H7 120.3 . . ?
C21 C22 H22 119.6 . . ?
C23 C22 C21 120.85(17) . . ?
C23 C22 H22 119.6 . . ?
C26 C30 H30 120.0 . . ?
C29 C30 C26 120.1(2) . . ?
C29 C30 H30 120.0 . . ?
C26 C27 H27 119.7 . . ?
C28 C27 C26 120.56(19) . . ?
C28 C27 H27 119.7 . . ?
C10 C9 H9 120.4 . . ?
C8 C9 C10 119.1(2) . . ?
C8 C9 H9 120.4 . . ?
N3 C29 C30 125.0(2) . . ?
N3 C29 H29 117.5 . . ?
C30 C29 H29 117.5 . . ?
N3 C28 C27 124.6(2) . . ?
N3 C28 H28 117.7 . . ?
C27 C28 H28 117.7 . . ?
C7 C8 H8 119.3 . . ?
C9 C8 C7 121.3(2) . . ?
C9 C8 H8 119.3 . . ?

loop_
_geom_bond_atom_site_label_1
_geom_bond_atom_site_label_2
_geom_bond_distance
_geom_bond_site_symmetry_2
_geom_bond_publ_flag
O1 H1 0.8200 . ?
O1 C21 1.343(2) . ?
N1 C19 1.275(2) . ?
N1 C16 1.4177(19) . ?
N2 C13 1.433(2) . ?
N2 C6 1.398(2) . ?
N2 C12 1.417(2) . ?
C20 C25 1.386(2) . ?
C20 C19 1.456(2) . ?
C20 C21 1.401(2) . ?
C24 C25 1.390(2) . ?
C24 C26 1.478(2) . ?
C24 C23 1.391(2) . ?
C13 C18 1.373(3) . ?
C13 C14 1.374(3) . ?
N3 C29 1.323(3) . ?
N3 C28 1.321(3) . ?
C6 C1 1.379(3) . ?
C6 C5 1.394(2) . ?
C1 H1A 0.9300 . ?
C1 C2 1.377(3) . ?
C25 H25 0.9300 . ?
C26 C30 1.383(2) . ?
C26 C27 1.383(3) . ?
C12 C11 1.374(3) . ?
C12 C7 1.380(3) . ?
C19 H19 0.9300 . ?
C21 C22 1.395(2) . ?
C16 C17 1.372(2) . ?
C16 C15 1.389(3) . ?
C18 H18 0.9300 . ?
C18 C17 1.385(2) . ?
C11 H11 0.9300 . ?
C11 C10 1.370(3) . ?
C14 H14 0.9300 . ?
C14 C15 1.383(2) . ?
C17 H17 0.9300 . ?
C23 H23 0.9300 . ?
C23 C22 1.368(3) . ?
C15 H15 0.9300 . ?
C2 H2 0.9300 . ?
C2 C3 1.379(3) . ?
C3 H3 0.9300 . ?
C3 C4 1.357(3) . ?
C5 H5 0.9300 . ?
C5 C4 1.373(3) . ?
C4 H4 0.9300 . ?
C10 H10 0.9300 . ?
C10 C9 1.364(4) . ?
C7 H7 0.9300 . ?
C7 C8 1.378(3) . ?
C22 H22 0.9300 . ?
C30 H30 0.9300 . ?
C30 C29 1.376(3) . ?
C27 H27 0.9300 . ?
C27 C28 1.374(3) . ?
C9 H9 0.9300 . ?
C9 C8 1.363(4) . ?
C29 H29 0.9300 . ?
C28 H28 0.9300 . ?
C8 H8 0.9300 . ?

loop_
_geom_hbond_atom_site_label_D
_geom_hbond_atom_site_label_H
_geom_hbond_atom_site_label_A
_geom_hbond_distance_DH
_geom_hbond_distance_HA
_geom_hbond_distance_DA
_geom_hbond_angle_DHA
_geom_hbond_site_symmetry_A
_geom_hbond_publ_flag
O1 H1 N1 0.82 1.90 2.6212(19) 147.0 . yes

loop_
_geom_torsion_atom_site_label_1
_geom_torsion_atom_site_label_2
_geom_torsion_atom_site_label_3
_geom_torsion_atom_site_label_4
_geom_torsion
_geom_torsion_site_symmetry_1
_geom_torsion_site_symmetry_2
_geom_torsion_site_symmetry_3
_geom_torsion_site_symmetry_4
_geom_torsion_publ_flag
O1 C21 C22 C23 -179.4(2) . . . . ?
N1 C16 C17 C18 178.17(18) . . . . ?
N1 C16 C15 C14 -178.04(19) . . . . ?
N2 C13 C18 C17 -176.94(18) . . . . ?
N2 C13 C14 C15 177.05(19) . . . . ?
N2 C6 C1 C2 -179.35(19) . . . . ?
N2 C6 C5 C4 179.0(2) . . . . ?
N2 C12 C11 C10 -176.49(19) . . . . ?
N2 C12 C7 C8 177.7(2) . . . . ?
C20 C21 C22 C23 0.7(3) . . . . ?
C24 C26 C30 C29 -178.6(2) . . . . ?
C24 C26 C27 C28 -178.9(2) . . . . ?
C24 C23 C22 C21 -0.8(3) . . . . ?
C13 N2 C6 C1 29.8(3) . . . . ?
C13 N2 C6 C5 -150.2(2) . . . . ?
C13 N2 C12 C11 42.6(3) . . . . ?
C13 N2 C12 C7 -137.2(2) . . . . ?
C13 C18 C17 C16 0.0(3) . . . . ?
C13 C14 C15 C16 -0.2(3) . . . . ?
C6 N2 C13 C18 -121.2(2) . . . . ?
C6 N2 C13 C14 60.3(3) . . . . ?
C6 N2 C12 C11 -140.5(2) . . . . ?
C6 N2 C12 C7 39.7(3) . . . . ?
C6 C1 C2 C3 -0.3(3) . . . . ?
C6 C5 C4 C3 1.1(4) . . . . ?
C1 C6 C5 C4 -1.0(3) . . . . ?
C1 C2 C3 C4 0.3(4) . . . . ?
C25 C20 C19 N1 178.63(17) . . . . ?
C25 C20 C21 O1 179.77(19) . . . . ?
C25 C20 C21 C22 -0.3(3) . . . . ?
C25 C24 C26 C30 -162.98(18) . . . . ?
C25 C24 C26 C27 17.9(3) . . . . ?
C25 C24 C23 C22 0.5(3) . . . . ?
C26 C24 C25 C20 -179.27(16) . . . . ?
C26 C24 C23 C22 179.62(19) . . . . ?
C26 C30 C29 N3 -1.6(4) . . . . ?
C26 C27 C28 N3 -3.8(4) . . . . ?
C12 N2 C13 C18 55.7(3) . . . . ?
C12 N2 C13 C14 -122.8(2) . . . . ?
C12 N2 C6 C1 -147.0(2) . . . . ?
C12 N2 C6 C5 33.0(3) . . . . ?
C12 C11 C10 C9 -1.6(4) . . . . ?
C12 C7 C8 C9 -0.9(5) . . . . ?
C19 N1 C16 C17 -175.08(18) . . . . ?
C19 N1 C16 C15 4.7(3) . . . . ?
C19 C20 C25 C24 179.48(16) . . . . ?
C19 C20 C21 O1 0.4(3) . . . . ?
C19 C20 C21 C22 -179.68(18) . . . . ?
C21 C20 C25 C24 0.1(3) . . . . ?
C21 C20 C19 N1 -2.0(3) . . . . ?
C16 N1 C19 C20 178.14(16) . . . . ?
C18 C13 C14 C15 -1.5(3) . . . . ?
C11 C12 C7 C8 -2.1(4) . . . . ?
C11 C10 C9 C8 -1.5(4) . . . . ?
C14 C13 C18 C17 1.6(3) . . . . ?
C17 C16 C15 C14 1.8(3) . . . . ?
C23 C24 C25 C20 -0.2(3) . . . . ?
C23 C24 C26 C30 18.0(3) . . . . ?
C23 C24 C26 C27 -161.1(2) . . . . ?
C15 C16 C17 C18 -1.7(3) . . . . ?
C2 C3 C4 C5 -0.7(4) . . . . ?
C5 C6 C1 C2 0.6(3) . . . . ?
C10 C9 C8 C7 2.7(5) . . . . ?
C7 C12 C11 C10 3.3(3) . . . . ?
C30 C26 C27 C28 1.9(3) . . . . ?
C27 C26 C30 C29 0.6(3) . . . . ?
C29 N3 C28 C27 2.7(4) . . . . ?
C28 N3 C29 C30 -0.1(4) . . . . ?
